data_4317726
loop_
_publ_author_name
'Stephen M. Contakes'
'Sodio C. N. Hsu'
'Thomas B. Rauchfuss'
'Scott R. Wilson'

_publ_section_title
;
 Preparative and Structural Studies on the Carbonyl Cyanides of Iron,
 Manganese, and Ruthenium: Fundamentals Relevant to the Hydrogenases
;
_journal_name_full 'Inorganic Chemistry'
_journal_page_first 1670
_journal_page_last 1678
_journal_paper_doi 10.1021/ic011030l
_journal_volume 41
_journal_year 2002
_chemical_formula_sum 'C111 H80 Cl9 Mn2 N6 O6 P4'
_chemical_formula_weight 2146.62
_chemical_name_systematic
;
  ?
;
_space_group_IT_number 7
_symmetry_cell_setting monoclinic
_symmetry_space_group_name_Hall 'P -2yac'
_symmetry_space_group_name_H-M 'P 1 n 1'
_atom_sites_solution_hydrogens geom
_atom_sites_solution_primary direct
_atom_sites_solution_secondary difmap
_audit_creation_method SHELXL-97
_cell_angle_alpha 90.00
_cell_angle_beta 99.147(3)
_cell_angle_gamma 90.00
_cell_formula_units_Z 2
_cell_length_a 16.008(2)
_cell_length_b 16.968(2)
_cell_length_c 19.521(3)
_cell_measurement_temperature 193(2)
_cell_volume 5234.9(12)
_computing_structure_refinement 'SHELXL-97 (Sheldrick, 1997)'
_computing_structure_solution 'SHELXS-97 (Sheldrick, 1990)'
_diffrn_ambient_temperature 193(2)
_diffrn_measured_fraction_theta_full 0.998
_diffrn_measured_fraction_theta_max 0.998
_diffrn_radiation_monochromator graphite
_diffrn_radiation_source 'fine-focus sealed tube'
_diffrn_radiation_type MoK\a
_diffrn_radiation_wavelength 0.71073
_diffrn_reflns_av_R_equivalents 0.2495
_diffrn_reflns_av_sigmaI/netI 0.6364
_diffrn_reflns_limit_h_max 17
_diffrn_reflns_limit_h_min -19
_diffrn_reflns_limit_k_max 15
_diffrn_reflns_limit_k_min -20
_diffrn_reflns_limit_l_max 20
_diffrn_reflns_limit_l_min -23
_diffrn_reflns_number 27471
_diffrn_reflns_theta_full 25.03
_diffrn_reflns_theta_max 25.03
_diffrn_reflns_theta_min 1.53
_exptl_absorpt_coefficient_mu 0.589
_exptl_crystal_density_diffrn 1.362
_exptl_crystal_density_method 'not measured'
_exptl_crystal_F_000 2198
_refine_diff_density_max 0.493
_refine_diff_density_min -0.475
_refine_diff_density_rms 0.068
_refine_ls_abs_structure_details 'Flack H D (1983), Acta Cryst. A39, 876-881'
_refine_ls_abs_structure_Flack 0.49(3)
_refine_ls_extinction_method none
_refine_ls_goodness_of_fit_ref 0.735
_refine_ls_hydrogen_treatment mixed
_refine_ls_matrix_type full
_refine_ls_number_parameters 738
_refine_ls_number_reflns 14593
_refine_ls_number_restraints 38
_refine_ls_restrained_S_all 0.735
_refine_ls_R_factor_all 0.3344
_refine_ls_R_factor_gt 0.0669
_refine_ls_shift/su_max 0.023
_refine_ls_shift/su_mean 0.002
_refine_ls_structure_factor_coef Fsqd
_refine_ls_weighting_details 'calc w=1/[\s^2^(Fo^2^)+(0.0000P)^2^+0.0000P] where P=(Fo^2^+2Fc^2^)/3'
_refine_ls_weighting_scheme calc
_refine_ls_wR_factor_gt 0.0827
_refine_ls_wR_factor_ref 0.1282
_reflns_number_gt 3413
_reflns_number_total 14593
_reflns_threshold_expression >2sigma(I)
_cod_data_source_file ic011030l_4.cif
_cod_data_source_block pna
_cod_original_cell_volume 5234.9(13)
_cod_database_code 4317726

loop_
_symmetry_equiv_pos_as_xyz
'x, y, z'
'x+1/2, -y, z+1/2'

loop_
_atom_site_label
_atom_site_type_symbol
_atom_site_fract_x
_atom_site_fract_y
_atom_site_fract_z
_atom_site_U_iso_or_equiv
_atom_site_adp_type
_atom_site_occupancy
_atom_site_symmetry_multiplicity
_atom_site_calc_flag
_atom_site_refinement_flags
_atom_site_disorder_assembly
_atom_site_disorder_group
Mn1 Mn 0.03132(14) 0.52606(14) 0.10429(13) 0.0357(8) Uani 1 1 d . A 1
C1 C 0.0774(10) 0.6216(9) 0.1125(8) 0.031(5) Uani 1 1 d U A 1
O1 O 0.1088(7) 0.6831(6) 0.1158(5) 0.045(3) Uani 1 1 d U A 1
C2 C -0.0186(10) 0.5400(10) 0.0162(10) 0.041(5) Uani 1 1 d . A 1
O2 O -0.0506(8) 0.5533(7) -0.0411(6) 0.062(4) Uani 1 1 d . A 1
C3 C 0.1187(11) 0.4847(9) 0.0738(9) 0.040(5) Uani 1 1 d U A 1
O3 O 0.1799(7) 0.4602(6) 0.0536(5) 0.049(3) Uani 1 1 d U A 1
C4 C -0.0305(10) 0.4230(9) 0.0973(9) 0.040(5) Uani 1 1 d U A 1
N4 N -0.0653(9) 0.3624(8) 0.0898(7) 0.061(5) Uani 1 1 d U A 1
C5 C 0.0769(9) 0.5008(8) 0.2029(9) 0.026(5) Uiso 1 1 d . A 1
N5 N 0.1093(7) 0.4834(7) 0.2573(7) 0.042(4) Uani 1 1 d . A 1
C6 C -0.0696(9) 0.5743(8) 0.1387(8) 0.033(4) Uani 1 1 d U A 1
N6 N -0.1247(8) 0.6057(8) 0.1597(7) 0.055(4) Uani 1 1 d U A 1
Mn2 Mn 0.54114(15) 0.97837(14) 0.27184(13) 0.0398(9) Uani 1 1 d . B 2
C7 C 0.4496(10) 0.9479(10) 0.3037(8) 0.051(5) Uani 1 1 d . B 2
O7 O 0.3928(8) 0.9258(7) 0.3305(6) 0.073(4) Uani 1 1 d . B 2
C8 C 0.5880(12) 0.8813(10) 0.2760(11) 0.067(4) Uani 1 1 d U B 2
O8 O 0.6217(7) 0.8234(6) 0.2831(6) 0.068(3) Uani 1 1 d U B 2
C9 C 0.5906(12) 1.0062(9) 0.3598(10) 0.046(6) Uani 1 1 d . B 2
O9 O 0.6169(8) 1.0247(8) 0.4149(6) 0.070(4) Uani 1 1 d . B 2
C10 C 0.6362(10) 1.0209(9) 0.2303(8) 0.035(5) Uani 1 1 d . B 2
N10 N 0.6954(7) 1.0433(8) 0.2045(8) 0.065(5) Uani 1 1 d . B 2
C11 C 0.4876(11) 1.0886(10) 0.2617(10) 0.049(4) Uani 1 1 d U B 2
N11 N 0.4581(9) 1.1463(8) 0.2573(7) 0.050(4) Uani 1 1 d U B 2
C12 C 0.4881(10) 0.9560(10) 0.1748(9) 0.037(5) Uani 1 1 d . B 2
N12 N 0.4564(9) 0.9423(8) 0.1182(8) 0.054(5) Uani 1 1 d . B 2
P1 P 0.9768(3) 0.9091(2) 0.1275(2) 0.0358(13) Uani 1 1 d . C 3
C13 C 0.9386(8) 0.8600(7) 0.1956(7) 0.018(4) Uiso 1 1 d . C 3
C14 C 0.9667(10) 0.7854(9) 0.2162(8) 0.053(5) Uiso 1 1 d . C 3
H14A H 1.0074 0.7588 0.1942 0.064 Uiso 1 1 calc R C 3
C15 C 0.9315(9) 0.7493(8) 0.2729(8) 0.054(5) Uiso 1 1 d . C 3
H15A H 0.9489 0.6979 0.2883 0.065 Uiso 1 1 calc R C 3
C16 C 0.8765(10) 0.7871(9) 0.3026(9) 0.057(6) Uiso 1 1 d . C 3
H16A H 0.8548 0.7611 0.3391 0.068 Uiso 1 1 calc R C 3
C17 C 0.8483(9) 0.8591(9) 0.2860(8) 0.057(6) Uiso 1 1 d . C 3
H17A H 0.8078 0.8826 0.3103 0.068 Uiso 1 1 calc R C 3
C18 C 0.8784(8) 0.9014(8) 0.2320(8) 0.044(5) Uiso 1 1 d . C 3
H18A H 0.8604 0.9537 0.2202 0.053 Uiso 1 1 calc R C 3
C19 C 1.0889(9) 0.8992(7) 0.1439(9) 0.034(4) Uiso 1 1 d . C 3
C20 C 1.1328(11) 0.9018(8) 0.0843(9) 0.053(5) Uiso 1 1 d . C 3
C21 C 1.2230(11) 0.9022(9) 0.1065(9) 0.065(6) Uiso 1 1 d . C 3
H21A H 1.2559 0.8971 0.0703 0.078 Uiso 1 1 calc R C 3
C22 C 1.2676(11) 0.9087(8) 0.1704(10) 0.060(5) Uiso 1 1 d . C 3
H22A H 1.3275 0.9126 0.1768 0.072 Uiso 1 1 calc R C 3
C23 C 1.2234(12) 0.9097(9) 0.2296(10) 0.081(6) Uiso 1 1 d . C 3
C24 C 1.1299(11) 0.9053(8) 0.2096(10) 0.068(6) Uiso 1 1 d . C 3
H24A H 1.0966 0.9070 0.2458 0.081 Uiso 1 1 calc R C 3
C25 C 0.9390(8) 0.8620(8) 0.0460(8) 0.028(4) Uiso 1 1 d . C 3
C26 C 0.9198(9) 0.7825(9) 0.0408(9) 0.056(5) Uiso 1 1 d . C 3
H26A H 0.9201 0.7516 0.0814 0.067 Uiso 1 1 calc R C 3
C27 C 0.8997(9) 0.7482(10) -0.0252(9) 0.068(6) Uiso 1 1 d . C 3
H27A H 0.8857 0.6939 -0.0296 0.081 Uiso 1 1 calc R C 3
C28 C 0.9004(10) 0.7937(9) -0.0832(9) 0.051(5) Uiso 1 1 d . C 3
H28A H 0.8884 0.7696 -0.1276 0.062 Uiso 1 1 calc R C 3
C29 C 0.9175(10) 0.8716(9) -0.0793(9) 0.063(6) Uiso 1 1 d . C 3
H29A H 0.9165 0.9013 -0.1207 0.075 Uiso 1 1 calc R C 3
C30 C 0.9366(9) 0.9087(8) -0.0156(9) 0.049(5) Uiso 1 1 d . C 3
H30A H 0.9478 0.9636 -0.0128 0.058 Uiso 1 1 calc R C 3
C31 C 0.9460(10) 1.0116(8) 0.1229(8) 0.033(5) Uiso 1 1 d . C 3
C32 C 1.0095(10) 1.0701(8) 0.1329(8) 0.046(5) Uiso 1 1 d . C 3
H32A H 1.0679 1.0573 0.1423 0.055 Uiso 1 1 calc R C 3
C33 C 0.9808(10) 1.1479(9) 0.1281(8) 0.057(5) Uiso 1 1 d . C 3
H33A H 1.0217 1.1889 0.1335 0.069 Uiso 1 1 calc R C 3
C34 C 0.8989(9) 1.1681(8) 0.1163(7) 0.040(5) Uiso 1 1 d . C 3
H34A H 0.8829 1.2220 0.1127 0.048 Uiso 1 1 calc R C 3
C35 C 0.8388(9) 1.1109(8) 0.1097(7) 0.042(5) Uiso 1 1 d . C 3
H35A H 0.7808 1.1253 0.1029 0.050 Uiso 1 1 calc R C 3
C36 C 0.8616(10) 1.0286(9) 0.1128(8) 0.039(5) Uiso 1 1 d . C 3
H36A H 0.8200 0.9883 0.1080 0.047 Uiso 1 1 calc R C 3
P2 P 0.9584(3) 0.4332(2) 0.4692(2) 0.0370(14) Uani 1 1 d . D 4
C37 C 0.9227(9) 0.3775(8) 0.5363(8) 0.038(5) Uiso 1 1 d . D 4
C38 C 0.8691(9) 0.4092(8) 0.5793(8) 0.047(5) Uiso 1 1 d . D 4
H38A H 0.8506 0.4622 0.5727 0.056 Uiso 1 1 calc R D 4
C39 C 0.8428(10) 0.3647(9) 0.6311(9) 0.064(6) Uiso 1 1 d . D 4
H39A H 0.8038 0.3864 0.6579 0.076 Uiso 1 1 calc R D 4
C40 C 0.8722(10) 0.2899(9) 0.6442(9) 0.057(6) Uiso 1 1 d . D 4
H40A H 0.8524 0.2589 0.6789 0.068 Uiso 1 1 calc R D 4
C41 C 0.9302(9) 0.2601(9) 0.6072(8) 0.052(5) Uiso 1 1 d . D 4
H41A H 0.9552 0.2104 0.6199 0.062 Uiso 1 1 calc R D 4
C42 C 0.9537(9) 0.3003(9) 0.5516(8) 0.045(5) Uiso 1 1 d . D 4
H42A H 0.9903 0.2763 0.5239 0.054 Uiso 1 1 calc R D 4
C43 C 1.0715(9) 0.4349(7) 0.4845(8) 0.031(4) Uiso 1 1 d . D 4
C44 C 1.1137(10) 0.4458(8) 0.5514(9) 0.054(5) Uiso 1 1 d . D 4
H44A H 1.0816 0.4460 0.5883 0.065 Uiso 1 1 calc R D 4
C45 C 1.1999(10) 0.4565(8) 0.5670(8) 0.056(5) Uiso 1 1 d . D 4
H45A H 1.2272 0.4650 0.6133 0.067 Uiso 1 1 calc R D 4
C46 C 1.2447(10) 0.4540(8) 0.5120(9) 0.063(5) Uiso 1 1 d . D 4
H46A H 1.3042 0.4618 0.5210 0.076 Uiso 1 1 calc R D 4
C47 C 1.2047(9) 0.4402(7) 0.4414(8) 0.045(5) Uiso 1 1 d . D 4
H47A H 1.2365 0.4375 0.4043 0.054 Uiso 1 1 calc R D 4
C48 C 1.1180(10) 0.4311(7) 0.4305(8) 0.045(5) Uiso 1 1 d . D 4
H48A H 1.0893 0.4219 0.3847 0.054 Uiso 1 1 calc R D 4
C49 C 0.9200(9) 0.5330(8) 0.4704(7) 0.023(4) Uiso 1 1 d . D 4
C50 C 0.8313(9) 0.5430(9) 0.4448(7) 0.033(5) Uiso 1 1 d . D 4
H50A H 0.7966 0.4998 0.4274 0.040 Uiso 1 1 calc R D 4
C51 C 0.7989(10) 0.6180(8) 0.4466(8) 0.043(5) Uiso 1 1 d . D 4
H51A H 0.7399 0.6259 0.4330 0.052 Uiso 1 1 calc R D 4
C52 C 0.8487(9) 0.6809(8) 0.4673(7) 0.037(4) Uiso 1 1 d . D 4
H52A H 0.8252 0.7324 0.4654 0.044 Uiso 1 1 calc R D 4
C53 C 0.9336(9) 0.6698(8) 0.4910(7) 0.036(4) Uiso 1 1 d . D 4
H53A H 0.9679 0.7135 0.5079 0.043 Uiso 1 1 calc R D 4
C54 C 0.9690(10) 0.5965(8) 0.4905(8) 0.032(5) Uiso 1 1 d . D 4
H54A H 1.0282 0.5901 0.5043 0.039 Uiso 1 1 calc R D 4
C55 C 0.9189(9) 0.3919(8) 0.3863(8) 0.028(4) Uiso 1 1 d . D 4
C56 C 0.9365(9) 0.4331(8) 0.3271(8) 0.049(5) Uiso 1 1 d . D 4
H56A H 0.9674 0.4811 0.3316 0.058 Uiso 1 1 calc R D 4
C57 C 0.9070(8) 0.4009(8) 0.2620(8) 0.041(5) Uiso 1 1 d . D 4
H57A H 0.9163 0.4287 0.2217 0.050 Uiso 1 1 calc R D 4
C58 C 0.8662(9) 0.3325(9) 0.2549(9) 0.048(5) Uiso 1 1 d . D 4
H58A H 0.8504 0.3110 0.2098 0.057 Uiso 1 1 calc R D 4
C59 C 0.8458(9) 0.2909(8) 0.3128(8) 0.047(5) Uiso 1 1 d . D 4
H59A H 0.8138 0.2435 0.3067 0.057 Uiso 1 1 calc R D 4
C60 C 0.8738(8) 0.3209(8) 0.3791(8) 0.040(5) Uiso 1 1 d . D 4
H60A H 0.8624 0.2934 0.4189 0.048 Uiso 1 1 calc R D 4
P3 P 0.5811(3) 0.3825(3) 0.2546(2) 0.0395(14) Uani 1 1 d . E 5
C61 C 0.4663(9) 0.3854(7) 0.2377(8) 0.031(4) Uiso 1 1 d . E 5
C62 C 0.4262(11) 0.4057(8) 0.2921(9) 0.064(6) Uiso 1 1 d . E 5
H62A H 0.4567 0.4084 0.3379 0.076 Uiso 1 1 calc R E 5
C63 C 0.3388(11) 0.4226(9) 0.2789(10) 0.075(6) Uiso 1 1 d . E 5
H63A H 0.3094 0.4398 0.3148 0.090 Uiso 1 1 calc R E 5
C64 C 0.2974(12) 0.4129(8) 0.2111(10) 0.069(6) Uiso 1 1 d . E 5
H64A H 0.2383 0.4229 0.2011 0.083 Uiso 1 1 calc R E 5
C65 C 0.3379(10) 0.3901(7) 0.1597(8) 0.043(5) Uiso 1 1 d . E 5
H65A H 0.3063 0.3824 0.1147 0.052 Uiso 1 1 calc R E 5
C66 C 0.4228(9) 0.3777(7) 0.1695(8) 0.038(4) Uiso 1 1 d . E 5
H66A H 0.4515 0.3644 0.1321 0.045 Uiso 1 1 calc R E 5
C67 C 0.6180(9) 0.3390(8) 0.3384(8) 0.038(5) Uiso 1 1 d . E 5
C68 C 0.6420(8) 0.3912(8) 0.3948(8) 0.037(4) Uiso 1 1 d . E 5
H68A H 0.6381 0.4467 0.3886 0.044 Uiso 1 1 calc R E 5
C69 C 0.6716(9) 0.3582(9) 0.4601(8) 0.049(5) Uiso 1 1 d . E 5
H69A H 0.6922 0.3918 0.4979 0.059 Uiso 1 1 calc R E 5
C70 C 0.6714(9) 0.2790(9) 0.4700(9) 0.062(5) Uiso 1 1 d . E 5
H70A H 0.6866 0.2579 0.5154 0.074 Uiso 1 1 calc R E 5
C71 C 0.6492(9) 0.2294(9) 0.4143(9) 0.062(6) Uiso 1 1 d . E 5
H71A H 0.6519 0.1741 0.4224 0.074 Uiso 1 1 calc R E 5
C72 C 0.6225(9) 0.2563(8) 0.3457(8) 0.039(4) Uiso 1 1 d . E 5
C73 C 0.6195(10) 0.4805(9) 0.2551(8) 0.036(5) Uiso 1 1 d . E 5
C74 C 0.7084(10) 0.4955(8) 0.2699(8) 0.042(5) Uiso 1 1 d . E 5
H74A H 0.7462 0.4527 0.2816 0.050 Uiso 1 1 calc R E 5
C75 C 0.7404(10) 0.5703(9) 0.2675(8) 0.046(5) Uiso 1 1 d . E 5
H75A H 0.7997 0.5793 0.2739 0.055 Uiso 1 1 calc R E 5
C76 C 0.6852(10) 0.6304(10) 0.2557(8) 0.059(6) Uiso 1 1 d . E 5
H76A H 0.7075 0.6824 0.2577 0.071 Uiso 1 1 calc R E 5
C77 C 0.5963(10) 0.6217(9) 0.2405(8) 0.056(6) Uiso 1 1 d . E 5
H77A H 0.5603 0.6661 0.2303 0.067 Uiso 1 1 calc R E 5
C78 C 0.5631(10) 0.5447(8) 0.2410(8) 0.052(5) Uiso 1 1 d . E 5
H78A H 0.5037 0.5362 0.2320 0.063 Uiso 1 1 calc R E 5
C79 C 0.6139(9) 0.3279(8) 0.1833(8) 0.034(5) Uiso 1 1 d . E 5
C80 C 0.6688(9) 0.3599(9) 0.1462(8) 0.050(5) Uiso 1 1 d . E 5
H80A H 0.6916 0.4108 0.1578 0.061 Uiso 1 1 calc R E 5
C81 C 0.6936(11) 0.3170(10) 0.0884(9) 0.063(6) Uiso 1 1 d . E 5
H81A H 0.7313 0.3394 0.0609 0.075 Uiso 1 1 calc R E 5
C82 C 0.6617(9) 0.2451(8) 0.0751(8) 0.049(5) Uiso 1 1 d . E 5
H82A H 0.6755 0.2175 0.0360 0.059 Uiso 1 1 calc R E 5
C83 C 0.6078(9) 0.2076(8) 0.1170(8) 0.052(5) Uiso 1 1 d . E 5
H83A H 0.5880 0.1551 0.1087 0.063 Uiso 1 1 calc R E 5
C84 C 0.5869(9) 0.2521(8) 0.1692(8) 0.045(5) Uiso 1 1 d . E 5
H84A H 0.5511 0.2292 0.1981 0.054 Uiso 1 1 calc R E 5
P4 P 0.1048(3) 0.1032(2) 0.4080(2) 0.0417(14) Uani 1 1 d . F 6
C85 C 0.1374(9) 0.1574(8) 0.3370(8) 0.036(5) Uiso 1 1 d . F 6
C86 C 0.0979(9) 0.2293(8) 0.3136(8) 0.047(5) Uiso 1 1 d . F 6
H86A H 0.0522 0.2478 0.3349 0.057 Uiso 1 1 calc R F 6
C87 C 0.1241(11) 0.2754(9) 0.2590(10) 0.070(6) Uiso 1 1 d . F 6
C88 C 0.1864(10) 0.2354(10) 0.2320(9) 0.069(6) Uiso 1 1 d . F 6
H88A H 0.2024 0.2596 0.1921 0.082 Uiso 1 1 calc R F 6
C89 C 0.2290(10) 0.1685(9) 0.2514(9) 0.062(6) Uiso 1 1 d . F 6
H89A H 0.2743 0.1517 0.2289 0.074 Uiso 1 1 calc R F 6
C90 C 0.2051(10) 0.1245(9) 0.3052(8) 0.053(5) Uiso 1 1 d . F 6
H90A H 0.2315 0.0759 0.3201 0.064 Uiso 1 1 calc R F 6
C91 C 0.1437(10) 0.0040(8) 0.4113(8) 0.026(5) Uiso 1 1 d . F 6
C92 C 0.0864(10) -0.0565(10) 0.3878(9) 0.053(5) Uiso 1 1 d . F 6
C93 C 0.1181(12) -0.1320(10) 0.3900(9) 0.068(6) Uiso 1 1 d . F 6
H93A H 0.0800 -0.1745 0.3777 0.081 Uiso 1 1 calc R F 6
C94 C 0.1994(11) -0.1478(10) 0.4085(9) 0.068(6) Uiso 1 1 d . F 6
H94A H 0.2184 -0.2005 0.4055 0.081 Uiso 1 1 calc R F 6
C95 C 0.2588(10) -0.0886(9) 0.4327(8) 0.052(6) Uiso 1 1 d . F 6
H95A H 0.3168 -0.1002 0.4478 0.062 Uiso 1 1 calc R F 6
C96 C 0.2270(11) -0.0115(10) 0.4330(9) 0.067(6) Uiso 1 1 d . F 6
H96A H 0.2644 0.0305 0.4487 0.080 Uiso 1 1 calc R F 6
C97 C 0.1452(9) 0.1464(8) 0.4881(8) 0.036(5) Uiso 1 1 d . F 6
C98 C 0.1441(9) 0.1012(8) 0.5495(8) 0.037(4) Uiso 1 1 d . F 6
H98A H 0.1225 0.0489 0.5470 0.044 Uiso 1 1 calc R F 6
C99 C 0.1752(9) 0.1355(9) 0.6134(9) 0.053(6) Uiso 1 1 d . F 6
H99A H 0.1681 0.1095 0.6552 0.064 Uiso 1 1 calc R F 6
C100 C 0.2161(9) 0.2068(9) 0.6158(8) 0.048(5) Uiso 1 1 d . F 6
H10C H 0.2428 0.2267 0.6593 0.057 Uiso 1 1 calc R F 6
C101 C 0.2193(9) 0.2491(9) 0.5582(9) 0.058(5) Uiso 1 1 d . F 6
H10F H 0.2446 0.2999 0.5617 0.070 Uiso 1 1 calc R F 6
C102 C 0.1860(8) 0.2191(8) 0.4939(8) 0.041(5) Uiso 1 1 d . F 6
H10E H 0.1909 0.2484 0.4533 0.049 Uiso 1 1 calc R F 6
C103 C -0.0061(9) 0.1023(7) 0.3930(8) 0.036(4) Uiso 1 1 d . F 6
C104 C -0.0501(9) 0.0932(7) 0.3244(8) 0.034(4) Uiso 1 1 d . F 6
H10B H -0.0189 0.0924 0.2869 0.041 Uiso 1 1 calc R F 6
C105 C -0.1395(9) 0.0852(7) 0.3104(8) 0.036(4) Uiso 1 1 d . F 6
C106 C -0.1810(9) 0.0890(7) 0.3686(8) 0.040(5) Uiso 1 1 d . F 6
H10I H -0.2410 0.0857 0.3610 0.048 Uiso 1 1 calc R F 6
C107 C -0.1415(10) 0.0969(8) 0.4342(8) 0.045(5) Uiso 1 1 d . F 6
H10J H -0.1732 0.0965 0.4714 0.054 Uiso 1 1 calc R F 6
C108 C -0.0563(9) 0.1055(7) 0.4474(8) 0.037(5) Uiso 1 1 d . F 6
H10D H -0.0293 0.1139 0.4938 0.045 Uiso 1 1 calc R F 6
C109 C -0.2974(11) 0.3749(10) -0.1539(10) 0.079(6) Uiso 1 1 d . G 7
H10A H -0.3097 0.4277 -0.1759 0.095 Uiso 1 1 calc R G 7
Cl1 Cl -0.3769(3) 0.3538(3) -0.1081(3) 0.0892(19) Uani 1 1 d . G 7
Cl2 Cl -0.2968(3) 0.3056(3) -0.2214(3) 0.0909(19) Uani 1 1 d . G 7
Cl3 Cl -0.2004(3) 0.3796(3) -0.1051(4) 0.155(3) Uani 1 1 d . G 7
C110 C -0.4708(10) 0.7136(9) 0.4720(8) 0.073(6) Uiso 1 1 d . H 8
H11A H -0.5023 0.6918 0.5081 0.087 Uiso 1 1 calc R H 8
Cl4 Cl -0.5297(3) 0.7929(3) 0.4308(3) 0.128(2) Uani 1 1 d . H 8
Cl5 Cl -0.4606(3) 0.6396(3) 0.4132(3) 0.0912(18) Uani 1 1 d . H 8
Cl6 Cl -0.3723(3) 0.7472(3) 0.5138(3) 0.107(2) Uani 1 1 d . H 8
C111 C 0.8672(12) 0.9092(10) 0.5402(11) 0.093(7) Uiso 1 1 d . I 9
H11B H 0.8825 0.9598 0.5653 0.111 Uiso 1 1 calc R I 9
Cl7 Cl 0.8623(4) 0.8340(3) 0.6001(3) 0.117(2) Uani 1 1 d . I 9
Cl8 Cl 0.9398(3) 0.8890(3) 0.4869(3) 0.099(2) Uani 1 1 d . I 9
Cl9 Cl 0.7655(4) 0.9179(3) 0.4894(3) 0.137(2) Uiso 1 1 d . I 9

loop_
_atom_site_aniso_label
_atom_site_aniso_U_11
_atom_site_aniso_U_22
_atom_site_aniso_U_33
_atom_site_aniso_U_23
_atom_site_aniso_U_13
_atom_site_aniso_U_12
Mn1 0.043(2) 0.034(2) 0.031(2) 0.0005(14) 0.0080(17) 0.0003(15)
C1 0.035(10) 0.025(12) 0.033(11) 0.023(9) 0.003(8) 0.010(9)
O1 0.065(8) 0.037(8) 0.040(8) -0.003(7) 0.026(6) -0.011(7)
C2 0.023(11) 0.067(14) 0.035(15) -0.019(12) 0.009(11) -0.020(10)
O2 0.084(10) 0.067(9) 0.030(10) -0.002(7) -0.009(8) 0.004(7)
C3 0.053(13) 0.027(10) 0.040(12) 0.004(9) 0.007(10) 0.000(10)
O3 0.049(9) 0.055(8) 0.043(8) 0.000(6) 0.012(6) 0.008(7)
C4 0.053(12) 0.039(12) 0.034(11) -0.009(10) 0.021(9) 0.000(10)
N4 0.090(12) 0.055(12) 0.047(11) -0.013(9) 0.040(9) -0.025(9)
N5 0.045(9) 0.050(10) 0.030(11) -0.009(8) 0.002(8) -0.019(8)
C6 0.041(11) 0.029(10) 0.032(11) -0.023(8) 0.010(8) -0.020(9)
N6 0.056(10) 0.061(10) 0.053(10) -0.020(8) 0.022(8) 0.007(8)
Mn2 0.037(2) 0.048(2) 0.035(2) 0.0051(16) 0.0083(17) -0.0021(16)
C7 0.032(13) 0.104(16) 0.014(12) -0.001(11) -0.010(9) -0.030(12)
O7 0.059(10) 0.106(11) 0.057(10) 0.015(8) 0.019(8) -0.016(8)
C8 0.077(9) 0.046(10) 0.080(9) 0.030(8) 0.017(7) 0.018(7)
O8 0.079(9) 0.047(10) 0.081(9) 0.030(8) 0.017(7) 0.019(6)
C9 0.082(17) 0.023(12) 0.040(16) 0.003(11) 0.027(13) 0.004(10)
O9 0.069(9) 0.116(11) 0.022(10) -0.001(9) -0.003(8) 0.013(8)
C10 0.040(12) 0.035(11) 0.023(12) -0.003(9) -0.010(9) 0.015(10)
N10 0.020(9) 0.095(13) 0.074(13) 0.002(10) -0.006(8) -0.008(9)
C11 0.039(10) 0.070(14) 0.037(8) 0.014(9) 0.005(7) 0.017(8)
N11 0.040(10) 0.071(14) 0.038(8) 0.013(9) 0.004(7) 0.017(8)
C12 0.033(12) 0.037(12) 0.048(15) 0.007(11) 0.023(10) 0.008(9)
N12 0.061(12) 0.034(10) 0.066(14) 0.008(10) 0.011(10) -0.015(8)
P1 0.032(3) 0.044(3) 0.033(4) 0.005(2) 0.009(3) 0.001(2)
P2 0.048(4) 0.035(3) 0.030(4) -0.002(2) 0.011(3) 0.004(3)
P3 0.040(3) 0.042(3) 0.036(4) -0.004(3) 0.007(3) 0.004(3)
P4 0.041(3) 0.046(4) 0.040(4) -0.003(3) 0.013(3) -0.012(3)
Cl1 0.125(5) 0.068(4) 0.084(5) -0.005(3) 0.044(4) -0.010(3)
Cl2 0.127(5) 0.092(4) 0.061(5) 0.007(3) 0.039(4) 0.006(4)
Cl3 0.079(4) 0.085(4) 0.265(9) -0.043(5) -0.087(5) 0.008(3)
Cl4 0.148(6) 0.120(5) 0.123(6) 0.064(4) 0.047(5) 0.061(4)
Cl5 0.082(4) 0.107(4) 0.083(5) -0.012(3) 0.010(3) 0.013(3)
Cl6 0.085(4) 0.106(5) 0.136(6) -0.030(4) 0.031(4) -0.011(3)
Cl7 0.109(5) 0.195(6) 0.046(5) -0.015(4) 0.006(4) 0.044(5)
Cl8 0.124(5) 0.071(4) 0.105(6) 0.001(3) 0.021(4) 0.001(4)

loop_
_atom_type_symbol
_atom_type_description
_atom_type_scat_dispersion_real
_atom_type_scat_dispersion_imag
_atom_type_scat_source
C C 0.0033 0.0016 'International Tables Vol C Tables 4.2.6.8 and 6.1.1.4'
H H 0.0000 0.0000 'International Tables Vol C Tables 4.2.6.8 and 6.1.1.4'
N N 0.0061 0.0033 'International Tables Vol C Tables 4.2.6.8 and 6.1.1.4'
O O 0.0106 0.0060 'International Tables Vol C Tables 4.2.6.8 and 6.1.1.4'
P P 0.1023 0.0942 'International Tables Vol C Tables 4.2.6.8 and 6.1.1.4'
Mn Mn 0.3368 0.7283 'International Tables Vol C Tables 4.2.6.8 and 6.1.1.4'
Cl Cl 0.1484 0.1585 'International Tables Vol C Tables 4.2.6.8 and 6.1.1.4'

loop_
_geom_angle_atom_site_label_1
_geom_angle_atom_site_label_2
_geom_angle_atom_site_label_3
_geom_angle
_geom_angle_site_symmetry_1
_geom_angle_site_symmetry_3
_geom_angle_publ_flag
C3 Mn1 C1 93.1(7) . . ?
C3 Mn1 C2 89.2(7) . . ?
C1 Mn1 C2 94.7(7) . . ?
C3 Mn1 C5 93.0(7) . . ?
C1 Mn1 C5 91.5(6) . . ?
C2 Mn1 C5 173.4(7) . . ?
C3 Mn1 C4 92.3(7) . . ?
C1 Mn1 C4 174.6(7) . . ?
C2 Mn1 C4 84.8(7) . . ?
C5 Mn1 C4 88.8(6) . . ?
C3 Mn1 C6 179.5(7) . . ?
C1 Mn1 C6 86.7(6) . . ?
C2 Mn1 C6 90.4(7) . . ?
C5 Mn1 C6 87.5(6) . . ?
C4 Mn1 C6 87.9(6) . . ?
O1 C1 Mn1 177.5(15) . . ?
O2 C2 Mn1 176.5(16) . . ?
O3 C3 Mn1 176.8(16) . . ?
N4 C4 Mn1 176.4(15) . . ?
N5 C5 Mn1 173.8(14) . . ?
N6 C6 Mn1 176.1(14) . . ?
C7 Mn2 C8 94.6(9) . . ?
C7 Mn2 C9 90.2(7) . . ?
C8 Mn2 C9 94.5(8) . . ?
C7 Mn2 C10 174.0(7) . . ?
C8 Mn2 C10 90.6(8) . . ?
C9 Mn2 C10 92.5(7) . . ?
C7 Mn2 C12 91.6(7) . . ?
C8 Mn2 C12 88.8(8) . . ?
C9 Mn2 C12 176.1(7) . . ?
C10 Mn2 C12 85.3(6) . . ?
C7 Mn2 C11 86.7(8) . . ?
C8 Mn2 C11 177.1(8) . . ?
C9 Mn2 C11 88.1(7) . . ?
C10 Mn2 C11 88.0(7) . . ?
C12 Mn2 C11 88.5(7) . . ?
O7 C7 Mn2 174.1(16) . . ?
O8 C8 Mn2 174(2) . . ?
O9 C9 Mn2 176.1(18) . . ?
N10 C10 Mn2 177.0(15) . . ?
N11 C11 Mn2 179(2) . . ?
N12 C12 Mn2 179.2(19) . . ?
C13 P1 C19 106.3(7) . . ?
C13 P1 C25 110.5(7) . . ?
C19 P1 C25 107.7(7) . . ?
C13 P1 C31 111.6(7) . . ?
C19 P1 C31 111.1(7) . . ?
C25 P1 C31 109.5(7) . . ?
C14 C13 C18 120.5(13) . . ?
C14 C13 P1 121.2(11) . . ?
C18 C13 P1 118.3(10) . . ?
C13 C14 C15 117.4(14) . . ?
C16 C15 C14 120.3(16) . . ?
C15 C16 C17 125.1(17) . . ?
C16 C17 C18 120.3(16) . . ?
C17 C18 C13 116.4(13) . . ?
C24 C19 C20 122.4(15) . . ?
C24 C19 P1 119.2(13) . . ?
C20 C19 P1 117.0(13) . . ?
C21 C20 C19 110.4(16) . . ?
C22 C21 C20 129.8(18) . . ?
C21 C22 C23 119.3(17) . . ?
C22 C23 C24 112.9(18) . . ?
C19 C24 C23 124.8(17) . . ?
C26 C25 C30 120.1(14) . . ?
C26 C25 P1 122.5(12) . . ?
C30 C25 P1 117.2(11) . . ?
C25 C26 C27 119.1(16) . . ?
C28 C27 C26 119.6(17) . . ?
C29 C28 C27 122.1(18) . . ?
C28 C29 C30 120.7(17) . . ?
C29 C30 C25 118.4(14) . . ?
C36 C31 C32 123.0(14) . . ?
C36 C31 P1 117.9(12) . . ?
C32 C31 P1 119.0(12) . . ?
C33 C32 C31 115.7(15) . . ?
C34 C33 C32 123.7(16) . . ?
C33 C34 C35 119.5(15) . . ?
C34 C35 C36 121.2(15) . . ?
C31 C36 C35 116.7(15) . . ?
C37 P2 C55 110.5(7) . . ?
C37 P2 C43 108.7(7) . . ?
C55 P2 C43 111.1(7) . . ?
C37 P2 C49 109.9(7) . . ?
C55 P2 C49 107.9(7) . . ?
C43 P2 C49 108.7(7) . . ?
C38 C37 C42 117.1(14) . . ?
C38 C37 P2 122.4(12) . . ?
C42 C37 P2 120.3(11) . . ?
C39 C38 C37 121.1(15) . . ?
C40 C39 C38 120.6(16) . . ?
C41 C40 C39 119.4(17) . . ?
C40 C41 C42 121.8(16) . . ?
C41 C42 C37 119.5(15) . . ?
C44 C43 C48 118.9(15) . . ?
C44 C43 P2 119.3(13) . . ?
C48 C43 P2 121.6(13) . . ?
C45 C44 C43 123.3(16) . . ?
C44 C45 C46 116.6(16) . . ?
C45 C46 C47 122.7(16) . . ?
C48 C47 C46 116.6(15) . . ?
C47 C48 C43 121.8(16) . . ?
C54 C49 C50 120.1(14) . . ?
C54 C49 P2 124.6(12) . . ?
C50 C49 P2 115.2(11) . . ?
C51 C50 C49 117.1(14) . . ?
C52 C51 C50 122.0(15) . . ?
C51 C52 C53 119.7(14) . . ?
C54 C53 C52 120.6(14) . . ?
C49 C54 C53 120.3(15) . . ?
C60 C55 C56 120.6(15) . . ?
C60 C55 P2 122.1(11) . . ?
C56 C55 P2 117.3(12) . . ?
C57 C56 C55 117.9(14) . . ?
C58 C57 C56 121.9(15) . . ?
C57 C58 C59 121.6(16) . . ?
C60 C59 C58 118.5(15) . . ?
C59 C60 C55 119.5(14) . . ?
C73 P3 C67 108.4(7) . . ?
C73 P3 C61 108.4(7) . . ?
C67 P3 C61 110.6(7) . . ?
C73 P3 C79 109.9(7) . . ?
C67 P3 C79 113.1(7) . . ?
C61 P3 C79 106.4(7) . . ?
C62 C61 C66 122.3(15) . . ?
C62 C61 P3 116.9(13) . . ?
C66 C61 P3 120.2(11) . . ?
C61 C62 C63 118.9(18) . . ?
C64 C63 C62 117.3(19) . . ?
C65 C64 C63 122.2(19) . . ?
C64 C65 C66 122.3(17) . . ?
C65 C66 C61 116.9(14) . . ?
C72 C67 C68 122.6(14) . . ?
C72 C67 P3 120.1(11) . . ?
C68 C67 P3 117.2(12) . . ?
C69 C68 C67 117.8(14) . . ?
C70 C69 C68 121.1(16) . . ?
C69 C70 C71 119.9(18) . . ?
C70 C71 C72 123.4(16) . . ?
C67 C72 C71 114.8(14) . . ?
C78 C73 C74 119.1(15) . . ?
C78 C73 P3 120.8(13) . . ?
C74 C73 P3 120.1(12) . . ?
C75 C74 C73 121.6(15) . . ?
C76 C75 C74 117.9(16) . . ?
C75 C76 C77 124.6(17) . . ?
C78 C77 C76 117.6(16) . . ?
C73 C78 C77 119.0(16) . . ?
C80 C79 C84 118.9(15) . . ?
C80 C79 P3 120.1(12) . . ?
C84 C79 P3 120.9(12) . . ?
C79 C80 C81 120.1(15) . . ?
C82 C81 C80 118.0(16) . . ?
C81 C82 C83 122.9(16) . . ?
C84 C83 C82 115.2(14) . . ?
C83 C84 C79 124.7(15) . . ?
C103 P4 C97 111.9(7) . . ?
C103 P4 C91 109.5(7) . . ?
C97 P4 C91 106.5(7) . . ?
C103 P4 C85 106.6(7) . . ?
C97 P4 C85 111.1(7) . . ?
C91 P4 C85 111.4(7) . . ?
C86 C85 C90 121.5(14) . . ?
C86 C85 P4 121.1(11) . . ?
C90 C85 P4 117.4(12) . . ?
C85 C86 C87 122.6(15) . . ?
C88 C87 C86 109.3(15) . . ?
C89 C88 C87 132.2(18) . . ?
C88 C89 C90 118.5(17) . . ?
C89 C90 C85 115.6(15) . . ?
C96 C91 C92 121.2(15) . . ?
C96 C91 P4 120.7(13) . . ?
C92 C91 P4 118.0(13) . . ?
C93 C92 C91 116.8(15) . . ?
C94 C93 C92 122.7(18) . . ?
C93 C94 C95 121.9(18) . . ?
C96 C95 C94 116.1(17) . . ?
C91 C96 C95 121.1(17) . . ?
C102 C97 C98 118.5(15) . . ?
C102 C97 P4 123.0(12) . . ?
C98 C97 P4 118.1(12) . . ?
C99 C98 C97 118.4(15) . . ?
C100 C99 C98 120.0(16) . . ?
C101 C100 C99 121.6(17) . . ?
C100 C101 C102 120.3(16) . . ?
C101 C102 C97 120.6(15) . . ?
C104 C103 C108 116.8(14) . . ?
C104 C103 P4 119.7(12) . . ?
C108 C103 P4 123.4(13) . . ?
C103 C104 C105 121.8(14) . . ?
C106 C105 C104 115.5(14) . . ?
C107 C106 C105 124.4(15) . . ?
C106 C107 C108 120.0(16) . . ?
C107 C108 C103 121.5(16) . . ?
Cl3 C109 Cl1 114.1(12) . . ?
Cl3 C109 Cl2 109.8(10) . . ?
Cl1 C109 Cl2 110.1(9) . . ?
Cl5 C110 Cl6 111.9(9) . . ?
Cl5 C110 Cl4 110.6(9) . . ?
Cl6 C110 Cl4 109.9(9) . . ?
Cl8 C111 Cl7 111.7(10) . . ?
Cl8 C111 Cl9 109.2(12) . . ?
Cl7 C111 Cl9 107.5(10) . . ?

loop_
_geom_bond_atom_site_label_1
_geom_bond_atom_site_label_2
_geom_bond_distance
_geom_bond_site_symmetry_2
_geom_bond_publ_flag
Mn1 C3 1.752(17) . ?
Mn1 C1 1.779(16) . ?
Mn1 C2 1.792(19) . ?
Mn1 C5 1.993(17) . ?
Mn1 C4 2.003(16) . ?
Mn1 C6 2.019(15) . ?
C1 O1 1.154(14) . ?
C2 O2 1.176(17) . ?
C3 O3 1.187(16) . ?
C4 N4 1.168(15) . ?
C5 N5 1.144(16) . ?
C6 N6 1.159(15) . ?
Mn2 C7 1.758(17) . ?
Mn2 C8 1.806(18) . ?
Mn2 C9 1.835(19) . ?
Mn2 C10 1.971(16) . ?
Mn2 C12 1.985(18) . ?
Mn2 C11 2.055(16) . ?
C7 O7 1.180(16) . ?
C8 O8 1.119(16) . ?
C9 O9 1.135(18) . ?
C10 N10 1.204(16) . ?
C11 N11 1.083(15) . ?
C12 N12 1.164(18) . ?
P1 C13 1.759(13) . ?
P1 C19 1.781(15) . ?
P1 C25 1.797(14) . ?
P1 C31 1.806(14) . ?
C13 C14 1.382(15) . ?
C13 C18 1.465(17) . ?
C14 C15 1.454(18) . ?
C15 C16 1.299(18) . ?
C16 C17 1.325(16) . ?
C17 C18 1.421(18) . ?
C19 C24 1.348(18) . ?
C19 C20 1.453(19) . ?
C20 C21 1.439(19) . ?
C21 C22 1.341(19) . ?
C22 C23 1.45(2) . ?
C23 C24 1.488(19) . ?
C25 C26 1.384(16) . ?
C25 C30 1.434(18) . ?
C26 C27 1.404(19) . ?
C27 C28 1.37(2) . ?
C28 C29 1.349(16) . ?
C29 C30 1.38(2) . ?
C31 C36 1.364(18) . ?
C31 C32 1.412(17) . ?
C32 C33 1.397(16) . ?
C33 C34 1.339(17) . ?
C34 C35 1.358(15) . ?
C35 C36 1.441(16) . ?
P2 C37 1.780(14) . ?
P2 C55 1.785(15) . ?
P2 C43 1.789(14) . ?
P2 C49 1.803(13) . ?
C37 C38 1.400(17) . ?
C37 C42 1.415(16) . ?
C38 C39 1.382(18) . ?
C39 C40 1.363(17) . ?
C40 C41 1.361(19) . ?
C41 C42 1.385(18) . ?
C43 C44 1.383(18) . ?
C43 C48 1.385(17) . ?
C44 C45 1.377(17) . ?
C45 C46 1.385(18) . ?
C46 C47 1.443(18) . ?
C47 C48 1.380(16) . ?
C49 C54 1.354(16) . ?
C49 C50 1.438(16) . ?
C50 C51 1.377(15) . ?
C51 C52 1.354(16) . ?
C52 C53 1.377(17) . ?
C53 C54 1.368(15) . ?
C55 C60 1.400(15) . ?
C55 C56 1.415(17) . ?
C56 C57 1.395(18) . ?
C57 C58 1.327(16) . ?
C58 C59 1.415(18) . ?
C59 C60 1.397(17) . ?
P3 C73 1.772(15) . ?
P3 C67 1.806(15) . ?
P3 C61 1.816(14) . ?
P3 C79 1.816(15) . ?
C61 C62 1.370(18) . ?
C61 C66 1.406(18) . ?
C62 C63 1.41(2) . ?
C63 C64 1.39(2) . ?
C64 C65 1.336(19) . ?
C65 C66 1.359(16) . ?
C67 C72 1.411(15) . ?
C67 C68 1.417(17) . ?
C68 C69 1.404(18) . ?
C69 C70 1.357(17) . ?
C70 C71 1.377(19) . ?
C71 C72 1.416(18) . ?
C73 C78 1.413(17) . ?
C73 C74 1.429(18) . ?
C74 C75 1.372(15) . ?
C75 C76 1.346(17) . ?
C76 C77 1.414(19) . ?
C77 C78 1.411(17) . ?
C79 C80 1.340(17) . ?
C79 C84 1.371(15) . ?
C80 C81 1.451(19) . ?
C81 C82 1.332(17) . ?
C82 C83 1.430(17) . ?
C83 C84 1.352(18) . ?
P4 C103 1.753(14) . ?
P4 C97 1.756(15) . ?
P4 C91 1.793(13) . ?
P4 C85 1.808(15) . ?
C85 C86 1.415(15) . ?
C85 C90 1.444(18) . ?
C86 C87 1.44(2) . ?
C87 C88 1.378(19) . ?
C88 C89 1.347(18) . ?
C89 C90 1.391(19) . ?
C91 C96 1.359(18) . ?
C91 C92 1.404(17) . ?
C92 C93 1.376(18) . ?
C93 C94 1.32(2) . ?
C94 C95 1.411(18) . ?
C95 C96 1.403(16) . ?
C97 C102 1.391(16) . ?
C97 C98 1.426(17) . ?
C98 C99 1.393(19) . ?
C99 C100 1.374(16) . ?
C100 C101 1.341(18) . ?
C101 C102 1.380(18) . ?
C103 C104 1.419(17) . ?
C103 C108 1.430(18) . ?
C104 C105 1.420(16) . ?
C105 C106 1.407(18) . ?
C106 C107 1.342(17) . ?
C107 C108 1.354(16) . ?
C109 Cl3 1.690(18) . ?
C109 Cl1 1.707(17) . ?
C109 Cl2 1.766(17) . ?
C110 Cl5 1.726(15) . ?
C110 Cl6 1.750(16) . ?
C110 Cl4 1.762(15) . ?
C111 Cl8 1.713(19) . ?
C111 Cl7 1.741(17) . ?
C111 Cl9 1.773(18) . ?

loop_
_geom_torsion_atom_site_label_1
_geom_torsion_atom_site_label_2
_geom_torsion_atom_site_label_3
_geom_torsion_atom_site_label_4
_geom_torsion
_geom_torsion_site_symmetry_1
_geom_torsion_site_symmetry_2
_geom_torsion_site_symmetry_3
_geom_torsion_site_symmetry_4
_geom_torsion_publ_flag
C3 Mn1 C1 O1 32(36) . . . . ?
C2 Mn1 C1 O1 -57(36) . . . . ?
C5 Mn1 C1 O1 125(36) . . . . ?
C4 Mn1 C1 O1 -141(32) . . . . ?
C6 Mn1 C1 O1 -147(36) . . . . ?
C3 Mn1 C2 O2 -108(25) . . . . ?
C1 Mn1 C2 O2 -15(25) . . . . ?
C5 Mn1 C2 O2 143(22) . . . . ?
C4 Mn1 C2 O2 160(25) . . . . ?
C6 Mn1 C2 O2 72(25) . . . . ?
C1 Mn1 C3 O3 2(27) . . . . ?
C2 Mn1 C3 O3 97(27) . . . . ?
C5 Mn1 C3 O3 -89(27) . . . . ?
C4 Mn1 C3 O3 -178(100) . . . . ?
C6 Mn1 C3 O3 66(100) . . . . ?
C3 Mn1 C4 N4 -45(28) . . . . ?
C1 Mn1 C4 N4 129(25) . . . . ?
C2 Mn1 C4 N4 44(28) . . . . ?
C5 Mn1 C4 N4 -137(28) . . . . ?
C6 Mn1 C4 N4 135(28) . . . . ?
C3 Mn1 C5 N5 0(12) . . . . ?
C1 Mn1 C5 N5 -93(12) . . . . ?
C2 Mn1 C5 N5 109(12) . . . . ?
C4 Mn1 C5 N5 92(12) . . . . ?
C6 Mn1 C5 N5 -180(100) . . . . ?
C3 Mn1 C6 N6 -79(96) . . . . ?
C1 Mn1 C6 N6 -15(23) . . . . ?
C2 Mn1 C6 N6 -110(23) . . . . ?
C5 Mn1 C6 N6 76(23) . . . . ?
C4 Mn1 C6 N6 165(23) . . . . ?
C8 Mn2 C7 O7 64(17) . . . . ?
C9 Mn2 C7 O7 -31(17) . . . . ?
C10 Mn2 C7 O7 -148(14) . . . . ?
C12 Mn2 C7 O7 153(17) . . . . ?
C11 Mn2 C7 O7 -119(17) . . . . ?
C7 Mn2 C8 O8 -108(19) . . . . ?
C9 Mn2 C8 O8 -17(19) . . . . ?
C10 Mn2 C8 O8 75(19) . . . . ?
C12 Mn2 C8 O8 161(19) . . . . ?
C11 Mn2 C8 O8 136(18) . . . . ?
C7 Mn2 C9 O9 -37(26) . . . . ?
C8 Mn2 C9 O9 -132(26) . . . . ?
C10 Mn2 C9 O9 138(26) . . . . ?
C12 Mn2 C9 O9 81(29) . . . . ?
C11 Mn2 C9 O9 50(26) . . . . ?
C7 Mn2 C10 N10 -137(26) . . . . ?
C8 Mn2 C10 N10 12(28) . . . . ?
C9 Mn2 C10 N10 106(28) . . . . ?
C12 Mn2 C10 N10 -77(28) . . . . ?
C11 Mn2 C10 N10 -166(28) . . . . ?
C7 Mn2 C11 N11 15(89) . . . . ?
C8 Mn2 C11 N11 131(83) . . . . ?
C9 Mn2 C11 N11 -76(89) . . . . ?
C10 Mn2 C11 N11 -168(100) . . . . ?
C12 Mn2 C11 N11 106(89) . . . . ?
C7 Mn2 C12 N12 -21(100) . . . . ?
C8 Mn2 C12 N12 73(100) . . . . ?
C9 Mn2 C12 N12 -139(100) . . . . ?
C10 Mn2 C12 N12 164(100) . . . . ?
C11 Mn2 C12 N12 -108(100) . . . . ?
C19 P1 C13 C14 -47.3(13) . . . . ?
C25 P1 C13 C14 69.3(13) . . . . ?
C31 P1 C13 C14 -168.6(11) . . . . ?
C19 P1 C13 C18 130.3(11) . . . . ?
C25 P1 C13 C18 -113.0(11) . . . . ?
C31 P1 C13 C18 9.1(13) . . . . ?
C18 C13 C14 C15 2(2) . . . . ?
P1 C13 C14 C15 -179.9(10) . . . . ?
C13 C14 C15 C16 -1(2) . . . . ?
C14 C15 C16 C17 -1(3) . . . . ?
C15 C16 C17 C18 0(3) . . . . ?
C16 C17 C18 C13 2(2) . . . . ?
C14 C13 C18 C17 -3(2) . . . . ?
P1 C13 C18 C17 179.1(10) . . . . ?
C13 P1 C19 C24 -39.7(14) . . . . ?
C25 P1 C19 C24 -158.2(12) . . . . ?
C31 P1 C19 C24 81.9(13) . . . . ?
C13 P1 C19 C20 153.2(11) . . . . ?
C25 P1 C19 C20 34.7(13) . . . . ?
C31 P1 C19 C20 -85.1(13) . . . . ?
C24 C19 C20 C21 7(2) . . . . ?
P1 C19 C20 C21 173.4(10) . . . . ?
C19 C20 C21 C22 -8(2) . . . . ?
C20 C21 C22 C23 5(3) . . . . ?
C21 C22 C23 C24 -2(2) . . . . ?
C20 C19 C24 C23 -5(2) . . . . ?
P1 C19 C24 C23 -170.8(12) . . . . ?
C22 C23 C24 C19 1(2) . . . . ?
C13 P1 C25 C26 -28.3(14) . . . . ?
C19 P1 C25 C26 87.4(13) . . . . ?
C31 P1 C25 C26 -151.7(12) . . . . ?
C13 P1 C25 C30 157.2(10) . . . . ?
C19 P1 C25 C30 -87.0(12) . . . . ?
C31 P1 C25 C30 33.9(13) . . . . ?
C30 C25 C26 C27 1(2) . . . . ?
P1 C25 C26 C27 -173.0(11) . . . . ?
C25 C26 C27 C28 1(2) . . . . ?
C26 C27 C28 C29 -2(2) . . . . ?
C27 C28 C29 C30 1(2) . . . . ?
C28 C29 C30 C25 1(2) . . . . ?
C26 C25 C30 C29 -2(2) . . . . ?
P1 C25 C30 C29 172.4(12) . . . . ?
C13 P1 C31 C36 -59.4(15) . . . . ?
C19 P1 C31 C36 -177.9(13) . . . . ?
C25 P1 C31 C36 63.3(15) . . . . ?
C13 P1 C31 C32 117.7(12) . . . . ?
C19 P1 C31 C32 -0.7(15) . . . . ?
C25 P1 C31 C32 -119.6(12) . . . . ?
C36 C31 C32 C33 -3(2) . . . . ?
P1 C31 C32 C33 179.6(11) . . . . ?
C31 C32 C33 C34 1(2) . . . . ?
C32 C33 C34 C35 1(2) . . . . ?
C33 C34 C35 C36 -2(2) . . . . ?
C32 C31 C36 C35 3(2) . . . . ?
P1 C31 C36 C35 179.6(10) . . . . ?
C34 C35 C36 C31 0(2) . . . . ?
C55 P2 C37 C38 -115.9(13) . . . . ?
C43 P2 C37 C38 121.9(13) . . . . ?
C49 P2 C37 C38 3.1(15) . . . . ?
C55 P2 C37 C42 69.3(14) . . . . ?
C43 P2 C37 C42 -52.9(14) . . . . ?
C49 P2 C37 C42 -171.8(11) . . . . ?
C42 C37 C38 C39 -5(2) . . . . ?
P2 C37 C38 C39 -179.7(12) . . . . ?
C37 C38 C39 C40 4(3) . . . . ?
C38 C39 C40 C41 2(3) . . . . ?
C39 C40 C41 C42 -7(3) . . . . ?
C40 C41 C42 C37 6(2) . . . . ?
C38 C37 C42 C41 0(2) . . . . ?
P2 C37 C42 C41 175.2(12) . . . . ?
C37 P2 C43 C44 -42.0(13) . . . . ?
C55 P2 C43 C44 -163.8(11) . . . . ?
C49 P2 C43 C44 77.6(12) . . . . ?
C37 P2 C43 C48 142.5(12) . . . . ?
C55 P2 C43 C48 20.7(14) . . . . ?
C49 P2 C43 C48 -97.9(12) . . . . ?
C48 C43 C44 C45 3(2) . . . . ?
P2 C43 C44 C45 -172.7(11) . . . . ?
C43 C44 C45 C46 -1(2) . . . . ?
C44 C45 C46 C47 -1(2) . . . . ?
C45 C46 C47 C48 1(2) . . . . ?
C46 C47 C48 C43 0(2) . . . . ?
C44 C43 C48 C47 -2(2) . . . . ?
P2 C43 C48 C47 173.5(10) . . . . ?
C37 P2 C49 C54 109.2(13) . . . . ?
C55 P2 C49 C54 -130.3(13) . . . . ?
C43 P2 C49 C54 -9.6(15) . . . . ?
C37 P2 C49 C50 -73.5(13) . . . . ?
C55 P2 C49 C50 47.0(13) . . . . ?
C43 P2 C49 C50 167.7(11) . . . . ?
C54 C49 C50 C51 -4(2) . . . . ?
P2 C49 C50 C51 178.2(9) . . . . ?
C49 C50 C51 C52 4(2) . . . . ?
C50 C51 C52 C53 -4(2) . . . . ?
C51 C52 C53 C54 3(2) . . . . ?
C50 C49 C54 C53 4(2) . . . . ?
P2 C49 C54 C53 -178.5(10) . . . . ?
C52 C53 C54 C49 -4(2) . . . . ?
C37 P2 C55 C60 -5.9(14) . . . . ?
C43 P2 C55 C60 114.8(12) . . . . ?
C49 P2 C55 C60 -126.1(12) . . . . ?
C37 P2 C55 C56 175.4(10) . . . . ?
C43 P2 C55 C56 -63.9(12) . . . . ?
C49 P2 C55 C56 55.2(12) . . . . ?
C60 C55 C56 C57 0(2) . . . . ?
P2 C55 C56 C57 179.2(10) . . . . ?
C55 C56 C57 C58 -2(2) . . . . ?
C56 C57 C58 C59 4(2) . . . . ?
C57 C58 C59 C60 -4(2) . . . . ?
C58 C59 C60 C55 2(2) . . . . ?
C56 C55 C60 C59 0(2) . . . . ?
P2 C55 C60 C59 -178.9(10) . . . . ?
C73 P3 C61 C62 -77.8(13) . . . . ?
C67 P3 C61 C62 40.8(13) . . . . ?
C79 P3 C61 C62 164.0(11) . . . . ?
C73 P3 C61 C66 93.7(12) . . . . ?
C67 P3 C61 C66 -147.7(11) . . . . ?
C79 P3 C61 C66 -24.5(13) . . . . ?
C66 C61 C62 C63 -3(2) . . . . ?
P3 C61 C62 C63 168.7(11) . . . . ?
C61 C62 C63 C64 4(2) . . . . ?
C62 C63 C64 C65 -1(2) . . . . ?
C63 C64 C65 C66 -3(2) . . . . ?
C64 C65 C66 C61 4(2) . . . . ?
C62 C61 C66 C65 -1(2) . . . . ?
P3 C61 C66 C65 -172.0(9) . . . . ?
C73 P3 C67 C72 -158.3(12) . . . . ?
C61 P3 C67 C72 83.1(12) . . . . ?
C79 P3 C67 C72 -36.1(14) . . . . ?
C73 P3 C67 C68 21.4(13) . . . . ?
C61 P3 C67 C68 -97.2(12) . . . . ?
C79 P3 C67 C68 143.6(11) . . . . ?
C72 C67 C68 C69 0(2) . . . . ?
P3 C67 C68 C69 -179.3(10) . . . . ?
C67 C68 C69 C70 -5(2) . . . . ?
C68 C69 C70 C71 6(2) . . . . ?
C69 C70 C71 C72 -3(2) . . . . ?
C68 C67 C72 C71 3(2) . . . . ?
P3 C67 C72 C71 -177.6(10) . . . . ?
C70 C71 C72 C67 -2(2) . . . . ?
C67 P3 C73 C78 -122.4(13) . . . . ?
C61 P3 C73 C78 -2.4(15) . . . . ?
C79 P3 C73 C78 113.5(13) . . . . ?
C67 P3 C73 C74 57.6(15) . . . . ?
C61 P3 C73 C74 177.7(13) . . . . ?
C79 P3 C73 C74 -66.4(15) . . . . ?
C78 C73 C74 C75 -3(2) . . . . ?
P3 C73 C74 C75 176.9(11) . . . . ?
C73 C74 C75 C76 5(2) . . . . ?
C74 C75 C76 C77 -5(3) . . . . ?
C75 C76 C77 C78 3(3) . . . . ?
C74 C73 C78 C77 1(2) . . . . ?
P3 C73 C78 C77 -178.7(12) . . . . ?
C76 C77 C78 C73 -1(2) . . . . ?
C73 P3 C79 C80 8.3(15) . . . . ?
C67 P3 C79 C80 -112.9(13) . . . . ?
C61 P3 C79 C80 125.5(13) . . . . ?
C73 P3 C79 C84 -175.5(12) . . . . ?
C67 P3 C79 C84 63.3(14) . . . . ?
C61 P3 C79 C84 -58.3(13) . . . . ?
C84 C79 C80 C81 5(2) . . . . ?
P3 C79 C80 C81 -178.7(12) . . . . ?
C79 C80 C81 C82 -2(2) . . . . ?
C80 C81 C82 C83 -3(2) . . . . ?
C81 C82 C83 C84 4(2) . . . . ?
C82 C83 C84 C79 0(2) . . . . ?
C80 C79 C84 C83 -4(2) . . . . ?
P3 C79 C84 C83 179.5(12) . . . . ?
C103 P4 C85 C86 44.8(14) . . . . ?
C97 P4 C85 C86 -77.3(14) . . . . ?
C91 P4 C85 C86 164.2(12) . . . . ?
C103 P4 C85 C90 -135.1(12) . . . . ?
C97 P4 C85 C90 102.8(12) . . . . ?
C91 P4 C85 C90 -15.7(14) . . . . ?
C90 C85 C86 C87 -2(2) . . . . ?
P4 C85 C86 C87 177.7(12) . . . . ?
C85 C86 C87 C88 5(2) . . . . ?
C86 C87 C88 C89 -7(3) . . . . ?
C87 C88 C89 C90 6(3) . . . . ?
C88 C89 C90 C85 -2(2) . . . . ?
C86 C85 C90 C89 1(2) . . . . ?
P4 C85 C90 C89 -179.2(11) . . . . ?
C103 P4 C91 C96 -169.6(14) . . . . ?
C97 P4 C91 C96 -48.5(15) . . . . ?
C85 P4 C91 C96 72.8(15) . . . . ?
C103 P4 C91 C92 13.2(15) . . . . ?
C97 P4 C91 C92 134.4(13) . . . . ?
C85 P4 C91 C92 -104.4(13) . . . . ?
C96 C91 C92 C93 2(2) . . . . ?
P4 C91 C92 C93 179.1(12) . . . . ?
C91 C92 C93 C94 -5(3) . . . . ?
C92 C93 C94 C95 5(3) . . . . ?
C93 C94 C95 C96 -3(3) . . . . ?
C92 C91 C96 C95 0(3) . . . . ?
P4 C91 C96 C95 -176.9(11) . . . . ?
C94 C95 C96 C91 0(2) . . . . ?
C103 P4 C97 C102 -110.2(13) . . . . ?
C91 P4 C97 C102 130.2(12) . . . . ?
C85 P4 C97 C102 8.8(15) . . . . ?
C103 P4 C97 C98 76.6(13) . . . . ?
C91 P4 C97 C98 -43.0(13) . . . . ?
C85 P4 C97 C98 -164.4(11) . . . . ?
C102 C97 C98 C99 7(2) . . . . ?
P4 C97 C98 C99 -179.3(11) . . . . ?
C97 C98 C99 C100 -9(2) . . . . ?
C98 C99 C100 C101 7(2) . . . . ?
C99 C100 C101 C102 -4(2) . . . . ?
C100 C101 C102 C97 3(2) . . . . ?
C98 C97 C102 C101 -4(2) . . . . ?
P4 C97 C102 C101 -177.6(11) . . . . ?
C97 P4 C103 C104 160.4(10) . . . . ?
C91 P4 C103 C104 -81.8(12) . . . . ?
C85 P4 C103 C104 38.8(12) . . . . ?
C97 P4 C103 C108 -23.5(14) . . . . ?
C91 P4 C103 C108 94.3(12) . . . . ?
C85 P4 C103 C108 -145.1(11) . . . . ?
C108 C103 C104 C105 -1.9(19) . . . . ?
P4 C103 C104 C105 174.4(10) . . . . ?
C103 C104 C105 C106 2(2) . . . . ?
C104 C105 C106 C107 -2(2) . . . . ?
C105 C106 C107 C108 3(2) . . . . ?
C106 C107 C108 C103 -3(2) . . . . ?
C104 C103 C108 C107 3(2) . . . . ?
P4 C103 C108 C107 -173.5(11) . . . . ?
